data_1515141
loop_
_publ_author_name
'Du, Dong-Ying'
'Qin, Jun-Sheng'
'Wang, Ting-Ting'
'Li, Shun-Li'
'Su, Zhong-Min'
'Shao, Kui-Zhan'
'Lan, Ya-Qian'
'Wang, Xin-Long'
'Wang, En-Bo'

_publ_section_title
;
 Polyoxometalate-based crystalline tubular microreactor: redox-active
 inorganic--organic hybrid materials producing gold nanoparticles and
 catalytic properties
;
_journal_issue 3
_journal_name_full 'Chemical Science'
_journal_page_first 705
_journal_paper_doi 10.1039/c2sc00586g
_journal_volume 3
_journal_year 2012
_chemical_formula_moiety 'C12 H52 Mn2 Mo12 N8 Na2 O74 P8 Zn3'
_chemical_formula_sum 'C12 H52 Mn2 Mo12 N8 Na2 O74 P8 Zn3'
_chemical_formula_weight 3243.63
_chemical_name_systematic
;
?
;
_space_group_IT_number 15
_symmetry_cell_setting monoclinic
_symmetry_space_group_name_Hall '-C 2yc'
_symmetry_space_group_name_H-M 'C 1 2/c 1'
_atom_sites_solution_hydrogens geom
_atom_sites_solution_primary direct
_atom_sites_solution_secondary difmap
_audit_creation_method SHELXL-97
_cell_angle_alpha 90.00
_cell_angle_beta 123.658(5)
_cell_angle_gamma 90.00
_cell_formula_units_Z 4
_cell_length_a 30.8290(6)
_cell_length_b 14.5720(7)
_cell_length_c 24.9080(5)
_cell_measurement_temperature 293(2)
_cell_volume 9313.8(7)
_computing_cell_refinement 'SMART (Bruker, 1997)'
_computing_data_collection 'SMART (Bruker, 1997)'
_computing_data_reduction SAINT
_computing_molecular_graphics 'SHELXTL-PLUS (Sheldrick, 1990)'
_computing_publication_material SHELXL-97
_computing_structure_refinement 'SHELXL-97 (Sheldrick, 1997)'
_computing_structure_solution 'SHELXS-97(Sheldrick, 1997)'
_diffrn_ambient_temperature 293(2)
_diffrn_measured_fraction_theta_full 0.998
_diffrn_measured_fraction_theta_max 0.998
_diffrn_measurement_device_type 'Bruker APEX CCD area-detector'
_diffrn_measurement_method '\w scans'
_diffrn_radiation_monochromator graphite
_diffrn_radiation_source 'fine-focus sealed tube'
_diffrn_radiation_type MoK\a
_diffrn_radiation_wavelength 0.71069
_diffrn_reflns_av_R_equivalents 0.0296
_diffrn_reflns_av_sigmaI/netI 0.0361
_diffrn_reflns_limit_h_max 18
_diffrn_reflns_limit_h_min -36
_diffrn_reflns_limit_k_max 16
_diffrn_reflns_limit_k_min -17
_diffrn_reflns_limit_l_max 29
_diffrn_reflns_limit_l_min -23
_diffrn_reflns_number 23079
_diffrn_reflns_theta_full 25.00
_diffrn_reflns_theta_max 25.00
_diffrn_reflns_theta_min 1.61
_exptl_absorpt_coefficient_mu 2.829
_exptl_absorpt_correction_T_max 0.6603
_exptl_absorpt_correction_T_min 0.5501
_exptl_absorpt_correction_type multi-scan
_exptl_absorpt_process_details 'SADABS(Sheldrick, 1996)'
_exptl_crystal_density_diffrn 2.313
_exptl_crystal_density_method 'not measured'
_exptl_crystal_F_000 6232
_exptl_crystal_size_max 0.24
_exptl_crystal_size_mid 0.18
_exptl_crystal_size_min 0.16
_refine_diff_density_max 1.632
_refine_diff_density_min -1.532
_refine_diff_density_rms 0.226
_refine_ls_extinction_method none
_refine_ls_goodness_of_fit_ref 1.073
_refine_ls_hydrogen_treatment constr
_refine_ls_matrix_type full
_refine_ls_number_parameters 548
_refine_ls_number_reflns 8191
_refine_ls_number_restraints 0
_refine_ls_restrained_S_all 1.073
_refine_ls_R_factor_all 0.0534
_refine_ls_R_factor_gt 0.0443
_refine_ls_shift/su_max 0.002
_refine_ls_shift/su_mean 0.000
_refine_ls_structure_factor_coef Fsqd
_refine_ls_weighting_details 'calc w=1/[\s^2^(Fo^2^)+(0.0778P)^2^+98.2423P] where P=(Fo^2^+2Fc^2^)/3'
_refine_ls_weighting_scheme calc
_refine_ls_wR_factor_gt 0.1304
_refine_ls_wR_factor_ref 0.1371
_reflns_number_gt 6931
_reflns_number_total 8191
_reflns_threshold_expression >2\s(I)
_cod_data_source_file c2sc00586g.txt
_cod_data_source_block mm
_cod_depositor_comments
;
The following automatic conversions were performed:

'_symmetry_cell_setting' value 'Monoclinic' changed to 'monoclinic'
according to
/usr/data/users/saulius/automatic-downloads/retrospective/RSC/lib/dictionaries/cif_core.dic
dictionary named 'cif_core.dic' version 2.4.2 from 2011-04-26.

Automatic conversion script
Id: cif_fix_values 2281 2013-09-26 08:29:07Z andrius 
;
_cod_original_cell_volume 9313.8(5)
_cod_original_sg_symbol_H-M C2/c
_cod_database_code 1515141

loop_
_symmetry_equiv_pos_as_xyz
'x, y, z'
'-x, y, -z+1/2'
'x+1/2, y+1/2, z'
'-x+1/2, y+1/2, -z+1/2'
'-x, -y, -z'
'x, -y, z-1/2'
'-x+1/2, -y+1/2, -z'
'x+1/2, -y+1/2, z-1/2'

loop_
_atom_site_label
_atom_site_type_symbol
_atom_site_fract_x
_atom_site_fract_y
_atom_site_fract_z
_atom_site_U_iso_or_equiv
_atom_site_adp_type
_atom_site_occupancy
_atom_site_symmetry_multiplicity
_atom_site_calc_flag
_atom_site_refinement_flags
O1 O 0.86214(17) 0.3306(3) 0.1468(2) 0.0205(10) Uani 1 1 d .
O2 O 0.88572(18) 0.1908(3) 0.1097(2) 0.0220(10) Uani 1 1 d .
O1W O 0.9684(2) 0.5216(4) 0.1745(2) 0.0326(12) Uani 1 1 d .
O3 O 0.88003(18) 0.3441(3) 0.0614(2) 0.0226(10) Uani 1 1 d .
O2W O 0.9860(3) 0.2689(5) 0.3968(4) 0.070(2) Uani 1 1 d .
O4 O 0.77942(18) 0.3888(3) 0.0292(2) 0.0219(10) Uani 1 1 d .
O3W O 0.8140(11) 0.8456(14) 0.0350(10) 0.142(11) Uani 0.50 1 d P
O5 O 0.79008(18) 0.1898(3) 0.0977(2) 0.0240(10) Uani 1 1 d .
O4W O 0.8634(16) 0.693(3) 0.936(2) 0.31(3) Uani 0.50 1 d P
O6 O 0.80852(18) 0.2081(3) -0.0200(2) 0.0241(10) Uani 1 1 d .
O5W O 0.7388(9) 0.4395(15) 0.2131(11) 0.107(7) Uiso 0.50 1 d P
O7 O 0.8241(2) 0.0512(3) 0.0529(2) 0.0266(11) Uani 1 1 d .
O6W O 0.8047(13) 0.516(2) 0.3223(17) 0.173(12) Uiso 0.50 1 d P
O8 O 0.91659(19) 0.1949(4) 0.0213(2) 0.0291(11) Uani 1 1 d .
O7W O 0.8747(14) 0.727(3) 0.8909(16) 0.208(18) Uani 0.50 1 d P
O9 O 0.80689(18) 0.3856(3) -0.0599(2) 0.0255(11) Uani 1 1 d .
O8W O 0.0813(12) 0.0107(19) 0.1760(14) 0.151(10) Uiso 0.50 1 d P
O10 O 0.86560(18) 0.5131(3) 0.1065(2) 0.0249(10) Uani 1 1 d .
O9W O 0.8742(17) 0.770(6) 0.0602(16) 0.31(5) Uani 0.33 1 d P
O11 O 0.77584(18) 0.3593(3) 0.1387(2) 0.0235(10) Uani 1 1 d .
O10W O 0.8302(19) 0.817(3) 0.899(2) 0.170(17) Uiso 0.33 1 d P
O12 O 0.88700(19) 0.1723(4) 0.2234(2) 0.0286(11) Uani 1 1 d .
O11W O 0.0114(15) 0.042(2) 0.057(2) 0.119(13) Uani 0.33 1 d P
O13 O 0.8176(2) 0.0177(4) 0.1614(3) 0.0410(14) Uani 1 1 d .
O14 O 0.8454(2) 0.0452(4) -0.0447(3) 0.0357(13) Uani 1 1 d .
O15 O 0.8360(2) 0.2404(4) -0.1102(2) 0.0360(13) Uani 1 1 d .
O16 O 0.7848(2) 0.5562(4) -0.0249(2) 0.0322(12) Uani 1 1 d .
O17 O 0.7677(2) 0.5417(4) 0.0925(2) 0.0325(12) Uani 1 1 d .
O18 O 0.7890(2) 0.1959(4) 0.2115(3) 0.0350(13) Uani 1 1 d .
O19 O 0.8568(2) 0.4849(3) 0.2082(2) 0.0286(11) Uani 1 1 d .
O20 O 0.8649(2) 0.3324(4) 0.2610(2) 0.0293(11) Uani 1 1 d .
O21 O 0.8993(2) 0.4750(4) 0.3258(2) 0.0387(14) Uani 1 1 d .
O22 O 0.9452(2) 0.4055(4) 0.2771(2) 0.0364(13) Uani 1 1 d .
O23 O 0.95430(18) 0.3093(3) 0.1784(2) 0.0252(11) Uani 1 1 d .
O24 O 0.9129(2) 0.0252(4) 0.1753(3) 0.0394(14) Uani 1 1 d .
O25 O 0.9267(2) 0.0360(4) 0.0845(3) 0.0359(13) Uani 1 1 d .
O26 O 0.9811(3) -0.0685(5) 0.1758(3) 0.0559(18) Uani 1 1 d .
O27 O 0.88622(19) 0.5128(3) 0.0130(2) 0.0272(11) Uani 1 1 d .
O28 O 0.9376(2) 0.5240(4) -0.0364(3) 0.0346(13) Uani 1 1 d .
O29 O 0.90919(19) 0.3694(4) -0.0243(2) 0.0293(11) Uani 1 1 d .
O30 O 0.97863(19) 0.4562(4) 0.0736(2) 0.0306(12) Uani 1 1 d .
O31 O 1.0057(3) 0.0991(6) 0.3055(4) 0.078(2) Uani 1 1 d .
P1 P 0.89772(7) 0.29451(12) 0.12555(8) 0.0195(4) Uani 1 1 d .
P2 P 0.92766(7) 0.46475(13) 0.00625(8) 0.0240(4) Uani 1 1 d .
P3 P 0.89334(7) 0.42421(13) 0.26889(8) 0.0223(4) Uani 1 1 d .
P4' P 0.9313(11) -0.030(2) 0.1415(12) 0.045(6) Uani 0.10 1 d P
P4 P 0.95381(10) 0.0231(2) 0.15769(12) 0.0339(5) Uani 0.90 1 d P
Mo1 Mo 0.81087(2) 0.45682(4) 0.11144(3) 0.02087(16) Uani 1 1 d .
Mo2 Mo 0.82339(2) 0.24366(4) 0.18489(3) 0.02248(16) Uani 1 1 d .
Mo3 Mo 0.82544(2) 0.46942(4) 0.01822(3) 0.02150(16) Uani 1 1 d .
Mo4 Mo 0.85711(2) 0.27333(4) -0.03486(3) 0.02303(16) Uani 1 1 d .
Mo5 Mo 0.86488(2) 0.11589(4) 0.01788(3) 0.02405(16) Uani 1 1 d .
Mo6 Mo 0.84672(2) 0.09949(4) 0.14469(3) 0.02597(17) Uani 1 1 d .
Mn1 Mn 0.7500 0.2500 0.0000 0.0219(3) Uani 1 2 d S
Mn2 Mn 1.0000 0.41752(11) 0.2500 0.0281(4) Uani 1 2 d S
N1 N 0.9688(4) 0.6518(5) 0.4013(4) 0.054(2) Uani 1 1 d .
N2 N 0.9564(7) 0.7961(12) 0.3803(8) 0.143(6) Uiso 1 1 d .
H2A H 0.9425 0.8495 0.3743 0.172 Uiso 1 1 calc R
N3 N 1.0608(3) -0.2206(6) 0.2709(4) 0.059(2) Uani 1 1 d .
N4 N 1.1112(4) -0.3354(6) 0.2840(5) 0.085(3) Uani 1 1 d .
H4A H 1.1209 -0.3911 0.2852 0.102 Uiso 1 1 calc R
C1 C 0.9294(6) 0.7148(10) 0.3720(7) 0.093(4) Uiso 1 1 d .
H1 H 0.8937 0.7058 0.3518 0.111 Uiso 1 1 calc R
C2 C 1.0125(9) 0.6888(15) 0.4106(10) 0.138(7) Uiso 1 1 d .
H2 H 1.0426 0.6561 0.4231 0.166 Uiso 1 1 calc R
C3 C 1.0062(9) 0.7843(14) 0.3986(10) 0.129(6) Uiso 1 1 d .
H3 H 1.0300 0.8273 0.4023 0.154 Uiso 1 1 calc R
C4 C 1.0631(4) -0.3062(8) 0.2620(5) 0.059(3) Uiso 1 1 d .
H4 H 1.0341 -0.3445 0.2420 0.070 Uiso 1 1 calc R
C5 C 1.1093(7) -0.1853(13) 0.2951(9) 0.117(6) Uiso 1 1 d .
H5 H 1.1187 -0.1238 0.3038 0.140 Uiso 1 1 calc R
C6 C 1.1423(10) -0.2579(15) 0.3044(11) 0.144(8) Uiso 1 1 d .
H6 H 1.1777 -0.2548 0.3208 0.173 Uiso 1 1 calc R
Na1 Na 0.96783(12) 0.2424(2) 0.29401(16) 0.0389(8) Uani 1 1 d .
Zn1 Zn 0.95822(3) 0.51926(6) 0.40729(4) 0.0293(2) Uani 1 1 d .
Zn2 Zn 1.0000 -0.14334(10) 0.2500 0.0476(4) Uani 1 2 d S

loop_
_atom_site_aniso_label
_atom_site_aniso_U_11
_atom_site_aniso_U_22
_atom_site_aniso_U_33
_atom_site_aniso_U_23
_atom_site_aniso_U_13
_atom_site_aniso_U_12
O1 0.019(2) 0.024(2) 0.017(2) -0.0010(18) 0.009(2) 0.0008(19)
O2 0.019(2) 0.025(2) 0.020(2) -0.0029(19) 0.009(2) -0.002(2)
O1W 0.024(3) 0.041(3) 0.025(3) 0.002(2) 0.008(2) -0.003(2)
O3 0.021(2) 0.029(3) 0.017(2) 0.0002(19) 0.009(2) 0.001(2)
O2W 0.042(4) 0.077(5) 0.067(5) 0.004(4) 0.015(4) 0.005(4)
O4 0.019(2) 0.028(3) 0.017(2) -0.0012(19) 0.008(2) -0.003(2)
O3W 0.25(3) 0.110(15) 0.092(14) 0.065(12) 0.113(18) 0.143(19)
O5 0.021(3) 0.031(3) 0.017(2) -0.0002(19) 0.008(2) 0.000(2)
O4W 0.21(4) 0.18(3) 0.21(4) 0.13(3) -0.09(3) -0.09(3)
O6 0.018(2) 0.031(3) 0.019(2) 0.000(2) 0.008(2) 0.000(2)
O7 0.029(3) 0.022(2) 0.027(3) -0.006(2) 0.015(2) -0.003(2)
O8 0.019(3) 0.038(3) 0.026(3) -0.005(2) 0.010(2) 0.001(2)
O7W 0.21(3) 0.29(4) 0.14(3) -0.04(3) 0.11(3) 0.12(3)
O9 0.021(3) 0.030(3) 0.018(2) -0.0007(19) 0.006(2) 0.000(2)
O10 0.019(2) 0.032(3) 0.020(2) -0.004(2) 0.008(2) -0.002(2)
O9W 0.11(3) 0.76(16) 0.05(2) -0.02(4) 0.03(2) 0.13(6)
O11 0.018(2) 0.030(3) 0.019(2) 0.000(2) 0.008(2) 0.000(2)
O12 0.026(3) 0.036(3) 0.020(2) 0.002(2) 0.010(2) 0.004(2)
O11W 0.16(3) 0.10(2) 0.20(4) -0.01(2) 0.17(3) 0.01(2)
O13 0.045(4) 0.035(3) 0.043(3) 0.006(3) 0.025(3) 0.001(3)
O14 0.032(3) 0.039(3) 0.032(3) -0.014(2) 0.016(3) -0.004(2)
O15 0.034(3) 0.048(3) 0.023(3) -0.008(2) 0.014(3) -0.004(3)
O16 0.029(3) 0.039(3) 0.025(3) 0.003(2) 0.012(2) 0.002(2)
O17 0.023(3) 0.039(3) 0.030(3) -0.004(2) 0.011(2) 0.004(2)
O18 0.038(3) 0.041(3) 0.032(3) 0.002(2) 0.023(3) -0.005(3)
O19 0.029(3) 0.028(3) 0.019(2) -0.005(2) 0.007(2) -0.003(2)
O20 0.027(3) 0.039(3) 0.019(2) -0.002(2) 0.011(2) -0.002(2)
O21 0.027(3) 0.059(4) 0.022(3) -0.011(2) 0.008(2) 0.000(3)
O22 0.020(3) 0.064(4) 0.020(3) -0.005(2) 0.008(2) -0.002(3)
O23 0.017(2) 0.030(3) 0.023(2) -0.002(2) 0.007(2) 0.000(2)
O24 0.044(3) 0.041(3) 0.035(3) 0.013(2) 0.024(3) 0.018(3)
O25 0.032(3) 0.040(3) 0.033(3) 0.002(2) 0.017(3) 0.010(2)
O26 0.065(5) 0.056(4) 0.051(4) 0.018(3) 0.035(4) 0.027(4)
O27 0.028(3) 0.030(3) 0.028(3) -0.001(2) 0.018(2) -0.005(2)
O28 0.039(3) 0.043(3) 0.029(3) 0.002(2) 0.023(3) -0.003(3)
O29 0.025(3) 0.042(3) 0.027(3) -0.006(2) 0.019(2) -0.007(2)
O30 0.021(3) 0.044(3) 0.025(3) 0.001(2) 0.012(2) -0.006(2)
O31 0.064(5) 0.071(5) 0.060(5) -0.008(4) 0.011(4) 0.007(4)
P1 0.0144(8) 0.0250(9) 0.0148(8) -0.0019(7) 0.0054(7) -0.0002(7)
P2 0.0203(9) 0.0342(10) 0.0170(9) 0.0018(7) 0.0100(8) -0.0040(8)
P3 0.0168(9) 0.0332(10) 0.0123(8) -0.0042(7) 0.0052(7) -0.0021(7)
P4' 0.047(15) 0.044(15) 0.038(13) 0.006(11) 0.020(12) 0.031(14)
P4 0.0278(13) 0.0337(14) 0.0325(13) 0.0038(11) 0.0118(11) 0.0087(11)
Mo1 0.0168(3) 0.0259(3) 0.0158(3) -0.0024(2) 0.0064(3) -0.0012(2)
Mo2 0.0180(3) 0.0298(3) 0.0159(3) -0.0001(2) 0.0070(3) -0.0013(2)
Mo3 0.0174(3) 0.0269(3) 0.0170(3) -0.0005(2) 0.0075(3) -0.0020(2)
Mo4 0.0181(3) 0.0313(3) 0.0178(3) -0.0036(2) 0.0087(3) -0.0027(2)
Mo5 0.0188(3) 0.0288(3) 0.0204(3) -0.0036(2) 0.0083(3) 0.0010(2)
Mo6 0.0247(3) 0.0276(3) 0.0206(3) 0.0018(2) 0.0095(3) 0.0023(3)
Mn1 0.0171(7) 0.0280(8) 0.0172(7) -0.0024(6) 0.0074(6) -0.0029(6)
Mn2 0.0222(8) 0.0356(9) 0.0201(8) 0.000 0.0077(7) 0.000
N1 0.071(6) 0.037(4) 0.064(5) 0.011(4) 0.044(5) 0.003(4)
N3 0.053(5) 0.041(4) 0.063(5) 0.000(4) 0.020(5) 0.015(4)
N4 0.074(7) 0.044(5) 0.086(7) -0.005(5) 0.013(6) 0.016(5)
Na1 0.0210(16) 0.0397(18) 0.0404(18) 0.0022(14) 0.0073(14) -0.0053(13)
Zn1 0.0252(5) 0.0383(5) 0.0227(4) -0.0026(4) 0.0122(4) 0.0026(4)
Zn2 0.0497(9) 0.0375(8) 0.0470(9) 0.000 0.0215(8) 0.000

loop_
_atom_type_symbol
_atom_type_description
_atom_type_scat_dispersion_real
_atom_type_scat_dispersion_imag
_atom_type_scat_source
O O 0.0106 0.0060 'International Tables Vol C Tables 4.2.6.8 and 6.1.1.4'
P P 0.1023 0.0942 'International Tables Vol C Tables 4.2.6.8 and 6.1.1.4'
Mo Mo -1.6832 0.6857 'International Tables Vol C Tables 4.2.6.8 and 6.1.1.4'
Mn Mn 0.3368 0.7283 'International Tables Vol C Tables 4.2.6.8 and 6.1.1.4'
N N 0.0061 0.0033 'International Tables Vol C Tables 4.2.6.8 and 6.1.1.4'
C C 0.0033 0.0016 'International Tables Vol C Tables 4.2.6.8 and 6.1.1.4'
Na Na 0.0362 0.0249 'International Tables Vol C Tables 4.2.6.8 and 6.1.1.4'
H H 0.0000 0.0000 'International Tables Vol C Tables 4.2.6.8 and 6.1.1.4'
Zn Zn 0.2839 1.4301 'International Tables Vol C Tables 4.2.6.8 and 6.1.1.4'

loop_
_geom_angle_atom_site_label_1
_geom_angle_atom_site_label_2
_geom_angle_atom_site_label_3
_geom_angle
_geom_angle_site_symmetry_1
_geom_angle_site_symmetry_3
P1 O1 Mo1 128.1(3) . .
P1 O1 Mo2 126.0(3) . .
Mo1 O1 Mo2 101.51(18) . .
P1 O2 Mo6 125.2(3) . .
P1 O2 Mo5 127.9(3) . .
Mo6 O2 Mo5 100.94(18) . .
P1 O3 Mo3 126.8(3) . .
P1 O3 Mo4 125.9(3) . .
Mo3 O3 Mo4 98.26(17) . .
Mo3 O4 Mo1 82.42(17) . .
Mo3 O4 Mn1 135.0(2) . .
Mo1 O4 Mn1 133.5(2) . .
Mo6 O5 Mo2 82.13(17) . .
Mo6 O5 Mn1 133.6(2) . .
Mo2 O5 Mn1 133.2(2) . .
Mo4 O6 Mo5 81.88(18) . .
Mo4 O6 Mn1 135.2(2) . .
Mo5 O6 Mn1 133.9(2) . .
Mo6 O7 Mo5 112.7(2) . .
Mo5 O8 Mo4 83.83(19) . .
Mo3 O9 Mo4 113.7(2) . .
Mo3 O10 Mo1 84.36(19) . .
Mo2 O11 Mo1 112.9(2) . .
Mo2 O12 Mo6 83.61(19) . .
Mo2 O12 Na1 120.1(3) . .
Mo6 O12 Na1 144.1(3) . .
P3 O19 Mo1 133.0(3) . .
P3 O20 Mo2 132.8(3) . .
P3 O21 Zn1 134.5(4) . .
P3 O22 Mn2 153.6(4) . .
P3 O22 Na1 112.1(3) . .
Mn2 O22 Na1 86.3(2) . .
P1 O23 Mn2 135.9(3) . .
P1 O23 Na1 134.9(3) . 2_755
Mn2 O23 Na1 88.21(18) . 2_755
P1 O23 Na1 106.5(2) . .
Mn2 O23 Na1 75.94(15) . .
Na1 O23 Na1 90.5(2) 2_755 .
P4' O24 P4 37.1(13) . .
P4' O24 Mo6 133.6(10) . .
P4 O24 Mo6 134.8(3) . .
P4 O25 P4' 35.1(11) . .
P4 O25 Mo5 132.5(3) . .
P4' O25 Mo5 128.4(10) . .
P4' O26 P4 38.8(13) . .
P4' O26 Zn2 117.2(13) . .
P4 O26 Zn2 127.4(4) . .
P2 O27 Mo3 135.0(3) . .
P2 O28 Zn1 126.4(3) . 6_565
P2 O29 Mo4 137.5(3) . .
P2 O30 Zn1 120.3(3) . 2_755
P4 O31 Na1 154.9(5) 2_755 .
O23 P1 O1 110.4(3) . .
O23 P1 O3 114.1(3) . .
O1 P1 O3 106.4(3) . .
O23 P1 O2 111.0(3) . .
O1 P1 O2 107.6(3) . .
O3 P1 O2 107.1(3) . .
O28 P2 O29 109.2(3) . .
O28 P2 O30 109.0(3) . .
O29 P2 O30 109.9(3) . .
O28 P2 O27 108.4(3) . .
O29 P2 O27 111.3(3) . .
O30 P2 O27 108.9(3) . .
O21 P3 O22 112.8(3) . .
O21 P3 O20 107.9(3) . .
O22 P3 O20 109.9(3) . .
O21 P3 O19 106.0(3) . .
O22 P3 O19 111.9(3) . .
O20 P3 O19 108.1(3) . .
O21 P3 Na1 119.9(2) . .
O22 P3 Na1 42.9(2) . .
O20 P3 Na1 67.6(2) . .
O19 P3 Na1 133.1(2) . .
P4 P4' O26 77(2) . .
P4 P4' O24 74.8(16) . .
O26 P4' O24 120.3(19) . .
P4 P4' O25 65.9(16) . .
O26 P4' O25 107.5(19) . .
O24 P4' O25 106.9(15) . .
P4 P4' Zn2 94.8(16) . .
O26 P4' Zn2 37.1(8) . .
O24 P4' Zn2 95.3(11) . .
O25 P4' Zn2 144.4(15) . .
P4' P4 O26 64.3(13) . .
P4' P4 O31 170.2(15) . 2_755
O26 P4 O31 109.0(5) . 2_755
P4' P4 O25 79.1(15) . .
O26 P4 O25 108.0(4) . .
O31 P4 O25 110.3(4) 2_755 .
P4' P4 O24 68.1(14) . .
O26 P4 O24 109.8(4) . .
O31 P4 O24 109.7(5) 2_755 .
O25 P4 O24 110.0(3) . .
O17 Mo1 O10 104.6(2) . .
O17 Mo1 O4 102.8(2) . .
O10 Mo1 O4 95.21(19) . .
O17 Mo1 O19 96.1(2) . .
O10 Mo1 O19 86.1(2) . .
O4 Mo1 O19 160.1(2) . .
O17 Mo1 O11 96.8(2) . .
O10 Mo1 O11 157.30(19) . .
O4 Mo1 O11 87.20(18) . .
O19 Mo1 O11 84.19(19) . .
O17 Mo1 O1 168.9(2) . .
O10 Mo1 O1 85.64(18) . .
O4 Mo1 O1 80.28(17) . .
O19 Mo1 O1 80.01(18) . .
O11 Mo1 O1 72.49(17) . .
O17 Mo1 Mo3 101.48(19) . .
O10 Mo1 Mo3 47.78(14) . .
O4 Mo1 Mo3 48.73(13) . .
O19 Mo1 Mo3 133.38(15) . .
O11 Mo1 Mo3 134.89(13) . .
O1 Mo1 Mo3 88.61(11) . .
O18 Mo2 O12 105.5(2) . .
O18 Mo2 O5 102.2(2) . .
O12 Mo2 O5 95.6(2) . .
O18 Mo2 O20 95.9(2) . .
O12 Mo2 O20 86.5(2) . .
O5 Mo2 O20 160.4(2) . .
O18 Mo2 O11 98.4(2) . .
O12 Mo2 O11 154.9(2) . .
O5 Mo2 O11 86.39(19) . .
O20 Mo2 O11 83.68(19) . .
O18 Mo2 O1 170.2(2) . .
O12 Mo2 O1 83.34(19) . .
O5 Mo2 O1 80.56(18) . .
O20 Mo2 O1 80.33(18) . .
O11 Mo2 O1 72.24(17) . .
O18 Mo2 Mo6 100.78(19) . .
O12 Mo2 Mo6 48.42(15) . .
O5 Mo2 Mo6 48.82(14) . .
O20 Mo2 Mo6 134.56(15) . .
O11 Mo2 Mo6 133.99(13) . .
O1 Mo2 Mo6 88.14(11) . .
O18 Mo2 Na1 118.1(2) . .
O12 Mo2 Na1 33.06(16) . .
O5 Mo2 Na1 118.91(15) . .
O20 Mo2 Na1 56.37(15) . .
O11 Mo2 Na1 126.34(14) . .
O1 Mo2 Na1 67.35(12) . .
Mo6 Mo2 Na1 78.57(6) . .
O16 Mo3 O10 105.0(2) . .
O16 Mo3 O4 101.4(2) . .
O10 Mo3 O4 95.42(19) . .
O16 Mo3 O27 96.3(2) . .
O10 Mo3 O27 86.5(2) . .
O4 Mo3 O27 160.9(2) . .
O16 Mo3 O9 97.0(2) . .
O10 Mo3 O9 157.09(19) . .
O4 Mo3 O9 86.29(19) . .
O27 Mo3 O9 84.77(19) . .
O16 Mo3 O3 170.3(2) . .
O10 Mo3 O3 83.62(18) . .
O4 Mo3 O3 81.88(18) . .
O27 Mo3 O3 79.49(18) . .
O9 Mo3 O3 73.98(17) . .
O16 Mo3 Mo1 100.78(18) . .
O10 Mo3 Mo1 47.87(14) . .
O4 Mo3 Mo1 48.85(13) . .
O27 Mo3 Mo1 133.95(14) . .
O9 Mo3 Mo1 134.07(14) . .
O3 Mo3 Mo1 88.29(11) . .
O15 Mo4 O8 105.3(2) . .
O15 Mo4 O6 101.9(2) . .
O8 Mo4 O6 95.3(2) . .
O15 Mo4 O29 97.5(2) . .
O8 Mo4 O29 87.1(2) . .
O6 Mo4 O29 158.9(2) . .
O15 Mo4 O9 97.2(2) . .
O8 Mo4 O9 156.83(19) . .
O6 Mo4 O9 85.39(19) . .
O29 Mo4 O9 84.3(2) . .
O15 Mo4 O3 169.9(2) . .
O8 Mo4 O3 83.81(18) . .
O6 Mo4 O3 81.29(18) . .
O29 Mo4 O3 78.18(18) . .
O9 Mo4 O3 73.39(17) . .
O15 Mo4 Mo5 100.5(2) . .
O8 Mo4 Mo5 47.84(15) . .
O6 Mo4 Mo5 49.06(14) . .
O29 Mo4 Mo5 134.44(15) . .
O9 Mo4 Mo5 133.53(14) . .
O3 Mo4 Mo5 88.85(12) . .
O14 Mo5 O8 105.6(2) . .
O14 Mo5 O6 102.0(2) . .
O8 Mo5 O6 95.8(2) . .
O14 Mo5 O25 95.5(2) . .
O8 Mo5 O25 85.9(2) . .
O6 Mo5 O25 161.2(2) . .
O14 Mo5 O7 97.0(2) . .
O8 Mo5 O7 156.3(2) . .
O6 Mo5 O7 86.2(2) . .
O25 Mo5 O7 84.9(2) . .
O14 Mo5 O2 169.2(2) . .
O8 Mo5 O2 84.44(19) . .
O6 Mo5 O2 80.63(18) . .
O25 Mo5 O2 80.92(19) . .
O7 Mo5 O2 72.56(17) . .
O14 Mo5 Mo4 100.8(2) . .
O8 Mo5 Mo4 48.33(15) . .
O6 Mo5 Mo4 49.06(14) . .
O25 Mo5 Mo4 133.98(16) . .
O7 Mo5 Mo4 134.26(14) . .
O2 Mo5 Mo4 88.86(12) . .
O13 Mo6 O12 105.5(3) . .
O13 Mo6 O5 101.6(2) . .
O12 Mo6 O5 95.4(2) . .
O13 Mo6 O24 95.2(3) . .
O12 Mo6 O24 88.0(2) . .
O5 Mo6 O24 161.2(2) . .
O13 Mo6 O7 97.5(2) . .
O12 Mo6 O7 156.1(2) . .
O5 Mo6 O7 85.86(19) . .
O24 Mo6 O7 83.7(2) . .
O13 Mo6 O2 169.6(2) . .
O12 Mo6 O2 83.65(19) . .
O5 Mo6 O2 82.17(18) . .
O24 Mo6 O2 79.8(2) . .
O7 Mo6 O2 72.90(18) . .
O13 Mo6 Mo2 100.3(2) . .
O12 Mo6 Mo2 47.97(15) . .
O5 Mo6 Mo2 49.05(13) . .
O24 Mo6 Mo2 135.77(17) . .
O7 Mo6 Mo2 133.91(14) . .
O2 Mo6 Mo2 89.57(12) . .
O4 Mn1 O4 180.0(3) . 7_655
O4 Mn1 O6 84.76(18) . 7_655
O4 Mn1 O6 95.24(18) 7_655 7_655
O4 Mn1 O6 95.24(18) . .
O4 Mn1 O6 84.76(18) 7_655 .
O6 Mn1 O6 180.0(3) 7_655 .
O4 Mn1 O5 82.79(17) . 7_655
O4 Mn1 O5 97.21(17) 7_655 7_655
O6 Mn1 O5 96.35(17) 7_655 7_655
O6 Mn1 O5 83.65(17) . 7_655
O4 Mn1 O5 97.21(17) . .
O4 Mn1 O5 82.79(17) 7_655 .
O6 Mn1 O5 83.65(17) 7_655 .
O6 Mn1 O5 96.35(17) . .
O5 Mn1 O5 180.00(17) 7_655 .
O22 Mn2 O22 170.6(3) 2_755 .
O22 Mn2 O1W 106.0(2) 2_755 2_755
O22 Mn2 O1W 80.7(2) . 2_755
O22 Mn2 O1W 80.7(2) 2_755 .
O22 Mn2 O1W 106.0(2) . .
O1W Mn2 O1W 91.9(3) 2_755 .
O22 Mn2 O23 87.0(2) 2_755 .
O22 Mn2 O23 86.3(2) . .
O1W Mn2 O23 166.92(19) 2_755 .
O1W Mn2 O23 91.16(18) . .
O22 Mn2 O23 86.3(2) 2_755 2_755
O22 Mn2 O23 87.0(2) . 2_755
O1W Mn2 O23 91.16(18) 2_755 2_755
O1W Mn2 O23 166.92(19) . 2_755
O23 Mn2 O23 88.7(3) . 2_755
O22 Mn2 Na1 119.88(19) 2_755 .
O22 Mn2 Na1 50.88(18) . .
O1W Mn2 Na1 109.85(16) 2_755 .
O1W Mn2 Na1 142.03(15) . .
O23 Mn2 Na1 61.21(14) . .
O23 Mn2 Na1 47.31(14) 2_755 .
O22 Mn2 Na1 50.88(18) 2_755 2_755
O22 Mn2 Na1 119.88(19) . 2_755
O1W Mn2 Na1 142.03(15) 2_755 2_755
O1W Mn2 Na1 109.85(16) . 2_755
O23 Mn2 Na1 47.31(14) . 2_755
O23 Mn2 Na1 61.21(14) 2_755 2_755
Na1 Mn2 Na1 71.61(13) . 2_755
C2 N1 C1 109.4(13) . .
C2 N1 Zn1 124.6(11) . .
C1 N1 Zn1 124.1(9) . .
C3 N2 C1 114.6(18) . .
C4 N3 C5 107.0(12) . .
C4 N3 Zn2 129.9(8) . .
C5 N3 Zn2 123.0(10) . .
C4 N4 C6 106.1(13) . .
N1 C1 N2 102.0(14) . .
N1 C2 C3 110.4(19) . .
N2 C3 C2 101(2) . .
N3 C4 N4 113.4(10) . .
N3 C5 C6 107.8(17) . .
N4 C6 C5 105.4(19) . .
O23 Na1 O2W 91.5(3) 2_755 .
O23 Na1 O31 88.5(3) 2_755 .
O2W Na1 O31 102.4(3) . .
O23 Na1 O12 154.6(2) 2_755 .
O2W Na1 O12 113.9(3) . .
O31 Na1 O12 87.4(3) . .
O23 Na1 O22 77.96(19) 2_755 .
O2W Na1 O22 84.2(3) . .
O31 Na1 O22 165.2(3) . .
O12 Na1 O22 102.2(2) . .
O23 Na1 O23 72.7(2) 2_755 .
O2W Na1 O23 150.1(3) . .
O31 Na1 O23 102.4(3) . .
O12 Na1 O23 83.76(18) . .
O22 Na1 O23 67.97(17) . .
O23 Na1 Mn2 44.48(13) 2_755 .
O2W Na1 Mn2 108.5(2) . .
O31 Na1 Mn2 122.4(3) . .
O12 Na1 Mn2 120.09(17) . .
O22 Na1 Mn2 42.86(13) . .
O23 Na1 Mn2 42.85(11) . .
O23 Na1 P3 102.37(16) 2_755 .
O2W Na1 P3 78.2(2) . .
O31 Na1 P3 169.1(3) . .
O12 Na1 P3 82.51(15) . .
O22 Na1 P3 25.03(13) . .
O23 Na1 P3 80.68(13) . .
Mn2 Na1 P3 66.85(7) . .
O23 Na1 Na1 50.55(14) 2_755 2_755
O2W Na1 Na1 140.7(2) . 2_755
O31 Na1 Na1 71.0(3) . 2_755
O12 Na1 Na1 104.66(18) . 2_755
O22 Na1 Na1 95.38(15) . 2_755
O23 Na1 Na1 38.94(12) . 2_755
Mn2 Na1 Na1 54.20(7) . 2_755
P3 Na1 Na1 115.53(9) . 2_755
O23 Na1 Mo2 147.18(17) 2_755 .
O2W Na1 Mo2 105.3(2) . .
O31 Na1 Mo2 114.2(2) . .
O12 Na1 Mo2 26.85(13) . .
O22 Na1 Mo2 75.97(14) . .
O23 Na1 Mo2 79.27(12) . .
Mn2 Na1 Mo2 102.85(8) . .
P3 Na1 Mo2 55.69(6) . .
Na1 Na1 Mo2 112.78(13) 2_755 .
O21 Zn1 O28 99.1(2) . 6_566
O21 Zn1 O30 109.1(2) . 2_755
O28 Zn1 O30 110.6(2) 6_566 2_755
O21 Zn1 N1 110.2(3) . .
O28 Zn1 N1 120.3(3) 6_566 .
O30 Zn1 N1 107.1(3) 2_755 .
O26 Zn2 O26 111.4(4) 2_755 .
O26 Zn2 N3 109.1(3) 2_755 .
O26 Zn2 N3 108.1(3) . .
O26 Zn2 N3 108.1(3) 2_755 2_755
O26 Zn2 N3 109.1(3) . 2_755
N3 Zn2 N3 111.2(5) . 2_755
O26 Zn2 P4' 25.7(6) 2_755 2_755
O26 Zn2 P4' 104.5(6) . 2_755
N3 Zn2 P4' 89.0(8) . 2_755
N3 Zn2 P4' 132.1(6) 2_755 2_755
O26 Zn2 P4' 104.5(6) 2_755 .
O26 Zn2 P4' 25.7(6) . .
N3 Zn2 P4' 132.1(6) . .
N3 Zn2 P4' 89.0(8) 2_755 .
P4' Zn2 P4' 109.6(13) 2_755 .

loop_
_geom_bond_atom_site_label_1
_geom_bond_atom_site_label_2
_geom_bond_distance
_geom_bond_site_symmetry_2
O1 P1 1.550(5) .
O1 Mo1 2.262(5) .
O1 Mo2 2.278(5) .
O2 P1 1.554(5) .
O2 Mo6 2.266(5) .
O2 Mo5 2.282(4) .
O1W Mn2 2.182(5) .
O3 P1 1.551(5) .
O3 Mo3 2.306(5) .
O3 Mo4 2.331(4) .
O2W Na1 2.331(9) .
O4 Mo3 1.975(5) .
O4 Mo1 1.978(4) .
O4 Mn1 2.171(5) .
O5 Mo6 1.972(5) .
O5 Mo2 1.978(4) .
O5 Mn1 2.210(4) .
O4W O7W 1.44(6) .
O6 Mo4 1.975(5) .
O6 Mo5 1.975(5) .
O6 Mn1 2.207(5) .
O7 Mo6 2.107(5) .
O7 Mo5 2.108(5) .
O8 Mo5 1.930(5) .
O8 Mo4 1.944(5) .
O9 Mo3 2.092(5) .
O9 Mo4 2.096(5) .
O10 Mo3 1.938(5) .
O10 Mo1 1.941(5) .
O11 Mo2 2.107(5) .
O11 Mo1 2.112(5) .
O12 Mo2 1.939(5) .
O12 Mo6 1.953(5) .
O12 Na1 2.342(6) .
O13 Mo6 1.678(6) .
O14 Mo5 1.678(5) .
O15 Mo4 1.679(5) .
O16 Mo3 1.682(5) .
O17 Mo1 1.681(5) .
O18 Mo2 1.681(5) .
O19 P3 1.564(5) .
O19 Mo1 2.049(5) .
O20 P3 1.551(5) .
O20 Mo2 2.053(5) .
O21 P3 1.516(5) .
O21 Zn1 1.936(5) .
O22 P3 1.521(5) .
O22 Mn2 2.146(5) .
O22 Na1 2.447(7) .
O23 P1 1.509(5) .
O23 Mn2 2.206(5) .
O23 Na1 2.315(6) 2_755
O23 Na1 2.843(6) .
O24 P4' 1.49(2) .
O24 P4 1.551(6) .
O24 Mo6 2.046(5) .
O25 P4 1.539(6) .
O25 P4' 1.66(3) .
O25 Mo5 2.059(5) .
O26 P4' 1.39(2) .
O26 P4 1.507(7) .
O26 Zn2 1.936(6) .
O27 P2 1.546(5) .
O27 Mo3 2.049(5) .
O28 P2 1.525(5) .
O28 Zn1 1.939(5) 6_565
O29 P2 1.534(5) .
O29 Mo4 2.034(5) .
O30 P2 1.541(5) .
O30 Zn1 1.958(5) 2_755
O31 P4 1.535(8) 2_755
O31 Na1 2.331(9) .
P3 Na1 3.331(4) .
P4' P4 0.97(3) .
P4' Zn2 2.86(2) .
P4 O31 1.535(8) 2_755
Mo1 Mo3 2.6043(8) .
Mo2 Mo6 2.5947(9) .
Mo2 Na1 3.715(3) .
Mo4 Mo5 2.5880(9) .
Mn1 O4 2.171(5) 7_655
Mn1 O6 2.207(5) 7_655
Mn1 O5 2.210(4) 7_655
Mn2 O22 2.146(5) 2_755
Mn2 O1W 2.182(5) 2_755
Mn2 O23 2.206(5) 2_755
Mn2 Na1 3.147(3) .
Mn2 Na1 3.147(3) 2_755
N1 C2 1.35(2) .
N1 C1 1.368(16) .
N1 Zn1 1.978(8) .
N2 C3 1.35(2) .
N2 C1 1.40(2) .
N3 C4 1.276(13) .
N3 C5 1.367(19) .
N3 Zn2 1.993(8) .
N4 C4 1.333(14) .
N4 C6 1.38(2) .
C2 C3 1.41(3) .
C5 C6 1.39(2) .
Na1 O23 2.315(6) 2_755
Na1 Na1 3.682(7) 2_755
Zn1 O28 1.939(5) 6_566
Zn1 O30 1.958(5) 2_755
Zn2 O26 1.936(6) 2_755
Zn2 N3 1.993(8) 2_755
Zn2 P4' 2.86(2) 2_755
